data_7014874
loop_
_publ_author_name
'Zhang, Furen'
'Song, Haibin'
'Zi, Guofu'

_publ_section_title
;
 Synthesis and catalytic activity of group 5 metal amides with chiral
 biaryldiamine-based ligands.
;
_journal_issue 7
_journal_name_full 'Dalton transactions (Cambridge, England : 2003)'
_journal_page_first 1547
_journal_page_last 1566
_journal_paper_doi 10.1039/c0dt01229g
_journal_volume 40
_journal_year 2011
_chemical_formula_moiety 'C48 H66 N4 O2 V'
_chemical_formula_sum 'C48 H66 N4 O2 V'
_chemical_formula_weight 781.99
_chemical_name_systematic
;
?
;
_space_group_IT_number 2
_symmetry_cell_setting triclinic
_symmetry_space_group_name_Hall '-P 1'
_symmetry_space_group_name_H-M 'P -1'
_atom_sites_solution_hydrogens geom
_atom_sites_solution_primary direct
_atom_sites_solution_secondary difmap
_audit_creation_method SHELXL-97
_cell_angle_alpha 98.603(6)
_cell_angle_beta 112.406(6)
_cell_angle_gamma 94.668(6)
_cell_formula_units_Z 2
_cell_length_a 12.433(4)
_cell_length_b 15.427(5)
_cell_length_c 15.628(5)
_cell_measurement_reflns_used 2060
_cell_measurement_temperature 150(2)
_cell_measurement_theta_max 22.50
_cell_measurement_theta_min 2.30
_cell_volume 2708.4(15)
_computing_cell_refinement 'Bruker XSCANS'
_computing_data_collection 'Bruker XSCANS'
_computing_data_reduction 'Bruker SHELXTL'
_computing_molecular_graphics 'Bruker SHELXTL'
_computing_publication_material 'Bruker SHELXTL'
_computing_structure_refinement 'SHELXL-97 (Sheldrick, 1997)'
_computing_structure_solution 'SHELXS-97 (Sheldrick, 1990)'
_diffrn_ambient_temperature 150(2)
_diffrn_measured_fraction_theta_full 0.949
_diffrn_measured_fraction_theta_max 0.949
_diffrn_measurement_device_type 'Bruker CCD area detector'
_diffrn_measurement_method 'phi and omega scans'
_diffrn_radiation_monochromator graphite
_diffrn_radiation_source 'fine-focus sealed tube'
_diffrn_radiation_type MoK\a
_diffrn_radiation_wavelength 0.71073
_diffrn_reflns_av_R_equivalents 0.0000
_diffrn_reflns_av_sigmaI/netI 0.1159
_diffrn_reflns_limit_h_max 16
_diffrn_reflns_limit_h_min -16
_diffrn_reflns_limit_k_max 19
_diffrn_reflns_limit_k_min -20
_diffrn_reflns_limit_l_max 20
_diffrn_reflns_limit_l_min -19
_diffrn_reflns_number 15957
_diffrn_reflns_theta_full 27.56
_diffrn_reflns_theta_max 27.56
_diffrn_reflns_theta_min 1.79
_diffrn_standards_decay_% 0
_diffrn_standards_interval_count 0
_diffrn_standards_interval_time 0
_diffrn_standards_number 0
_exptl_absorpt_coefficient_mu 0.217
_exptl_absorpt_correction_T_max 0.9620
_exptl_absorpt_correction_T_min 0.9538
_exptl_absorpt_correction_type multi-scan
_exptl_absorpt_process_details sadabs
_exptl_crystal_colour red
_exptl_crystal_density_diffrn 0.959
_exptl_crystal_density_method 'not measured'
_exptl_crystal_description block
_exptl_crystal_F_000 842
_exptl_crystal_size_max 0.32
_exptl_crystal_size_mid 0.27
_exptl_crystal_size_min 0.13
_platon_squeeze_details
;
;
_refine_diff_density_max 1.183
_refine_diff_density_min -0.490
_refine_diff_density_rms 0.084
_refine_ls_extinction_method none
_refine_ls_goodness_of_fit_ref 0.954
_refine_ls_hydrogen_treatment constr
_refine_ls_matrix_type full
_refine_ls_number_parameters 577
_refine_ls_number_reflns 15957
_refine_ls_number_restraints 117
_refine_ls_restrained_S_all 0.960
_refine_ls_R_factor_all 0.1230
_refine_ls_R_factor_gt 0.0831
_refine_ls_shift/su_max 0.001
_refine_ls_shift/su_mean 0.000
_refine_ls_structure_factor_coef Fsqd
_refine_ls_weighting_details 'calc w=1/[\s^2^(Fo^2^)+(0.1422P)^2^+0.0000P] where P=(Fo^2^+2Fc^2^)/3'
_refine_ls_weighting_scheme calc
_refine_ls_wR_factor_gt 0.2190
_refine_ls_wR_factor_ref 0.2451
_reflns_number_gt 9327
_reflns_number_total 15957
_reflns_threshold_expression >2sigma(I)
_cod_data_source_file C0DT01229G.TXT
_cod_data_source_block compound24
_cod_depositor_comments
;
The following automatic conversions were performed:
'_symmetry_cell_setting' value 'Triclinic' changed to 'triclinic'
according to '/home/saulius/struct/CIF-dictionaries/cif_core.dic'
dictionary named 'cif_core.dic' version 2.4.1 from 2010-06-29.

Automatic conversion script
Id: cif_fix_enum 1555 2011-01-17 13:19:09Z saulius 
;
_cod_original_cell_volume 2708.5(15)
_cod_original_sg_symbol_H-M P-1
_cod_database_code 7014874

loop_
_symmetry_equiv_pos_as_xyz
'x, y, z'
'-x, -y, -z'

loop_
_atom_site_label
_atom_site_type_symbol
_atom_site_fract_x
_atom_site_fract_y
_atom_site_fract_z
_atom_site_U_iso_or_equiv
_atom_site_adp_type
_atom_site_occupancy
_atom_site_symmetry_multiplicity
_atom_site_calc_flag
_atom_site_refinement_flags
_atom_site_disorder_assembly
_atom_site_disorder_group
C1 C 1.0317(3) 0.6897(2) 0.8772(2) 0.0313(8) Uani 1 1 d . . .
C2 C 1.1074(3) 0.6283(2) 0.8746(3) 0.0385(9) Uani 1 1 d . . .
H2 H 1.1345 0.6194 0.8252 0.046 Uiso 1 1 calc R . .
C3 C 1.1421(4) 0.5801(2) 0.9473(3) 0.0467(11) Uani 1 1 d . . .
H3 H 1.1941 0.5381 0.9475 0.056 Uiso 1 1 calc R . .
C4 C 1.1030(4) 0.5923(3) 1.0172(3) 0.0467(11) Uani 1 1 d . . .
H4 H 1.1263 0.5578 1.0649 0.056 Uiso 1 1 calc R . .
C5 C 1.0283(3) 0.6551(2) 1.0207(2) 0.0399(9) Uani 1 1 d . . .
C6 C 0.9860(4) 0.6646(3) 1.0992(3) 0.0543(12) Uani 1 1 d . . .
H6A H 1.0481 0.7002 1.1568 0.081 Uiso 1 1 calc R . .
H6B H 0.9665 0.6057 1.1106 0.081 Uiso 1 1 calc R . .
H6C H 0.9159 0.6939 1.0815 0.081 Uiso 1 1 calc R . .
C7 C 0.9951(3) 0.7066(2) 0.9505(2) 0.0319(8) Uani 1 1 d . . .
C8 C 0.9156(3) 0.7751(2) 0.9503(2) 0.0346(8) Uani 1 1 d . . .
C9 C 0.9535(4) 0.8547(2) 1.0166(3) 0.0430(10) Uani 1 1 d . . .
C10 C 1.0787(4) 0.8780(3) 1.0888(3) 0.0626(13) Uani 1 1 d . . .
H10A H 1.0977 0.9424 1.1114 0.094 Uiso 1 1 calc R . .
H10B H 1.1321 0.8581 1.0600 0.094 Uiso 1 1 calc R . .
H10C H 1.0875 0.8487 1.1421 0.094 Uiso 1 1 calc R . .
C11 C 0.8745(4) 0.9144(3) 1.0138(3) 0.0505(11) Uani 1 1 d . . .
H11 H 0.9001 0.9689 1.0582 0.061 Uiso 1 1 calc R . .
C12 C 0.7603(4) 0.8961(3) 0.9479(3) 0.0495(11) Uani 1 1 d . . .
H12 H 0.7069 0.9365 0.9493 0.059 Uiso 1 1 calc R . .
C13 C 0.7224(4) 0.8186(2) 0.8791(3) 0.0416(9) Uani 1 1 d . . .
H13 H 0.6442 0.8064 0.8323 0.050 Uiso 1 1 calc R . .
C14 C 0.8008(3) 0.7600(2) 0.8806(2) 0.0298(8) Uani 1 1 d . . .
C15 C 0.7294(3) 0.6100(2) 0.8218(2) 0.0298(8) Uani 1 1 d . . .
H15 H 0.7070 0.6139 0.8738 0.036 Uiso 1 1 calc R . .
C16 C 0.7161(3) 0.5229(2) 0.7675(2) 0.0250(7) Uani 1 1 d . A .
C17 C 0.6506(3) 0.4535(2) 0.7851(2) 0.0292(8) Uani 1 1 d . . .
H17 H 0.6105 0.4675 0.8251 0.035 Uiso 1 1 calc R . .
C18 C 0.6437(3) 0.3660(2) 0.7455(2) 0.0302(8) Uani 1 1 d . A .
C19 C 0.5708(3) 0.2901(2) 0.7617(2) 0.0374(9) Uani 1 1 d D . .
C20 C 0.5137(7) 0.3239(4) 0.8296(5) 0.056(2) Uani 0.639(8) 1 d PDU A 1
H20A H 0.5741 0.3605 0.8875 0.084 Uiso 0.639(8) 1 calc PR A 1
H20B H 0.4772 0.2733 0.8453 0.084 Uiso 0.639(8) 1 calc PR A 1
H20C H 0.4536 0.3595 0.7993 0.084 Uiso 0.639(8) 1 calc PR A 1
C21 C 0.6583(5) 0.2281(4) 0.8104(5) 0.053(2) Uani 0.639(8) 1 d PDU A 1
H21A H 0.6141 0.1737 0.8130 0.079 Uiso 0.639(8) 1 calc PR A 1
H21B H 0.7101 0.2587 0.8747 0.079 Uiso 0.639(8) 1 calc PR A 1
H21C H 0.7058 0.2130 0.7742 0.079 Uiso 0.639(8) 1 calc PR A 1
C22 C 0.4806(6) 0.2398(5) 0.6695(4) 0.057(2) Uani 0.639(8) 1 d PDU A 1
H22A H 0.5138 0.2362 0.6216 0.085 Uiso 0.639(8) 1 calc PR A 1
H22B H 0.4117 0.2704 0.6501 0.085 Uiso 0.639(8) 1 calc PR A 1
H22C H 0.4571 0.1799 0.6762 0.085 Uiso 0.639(8) 1 calc PR A 1
C20' C 0.5781(10) 0.3030(7) 0.8616(5) 0.040(3) Uani 0.361(8) 1 d PDU A 2
H20D H 0.5437 0.3557 0.8746 0.060 Uiso 0.361(8) 1 calc PR A 2
H20E H 0.6607 0.3108 0.9058 0.060 Uiso 0.361(8) 1 calc PR A 2
H20F H 0.5347 0.2508 0.8693 0.060 Uiso 0.361(8) 1 calc PR A 2
C21' C 0.5969(11) 0.1961(5) 0.7331(8) 0.053(4) Uani 0.361(8) 1 d PDU A 2
H21D H 0.5794 0.1839 0.6654 0.079 Uiso 0.361(8) 1 calc PR A 2
H21E H 0.5478 0.1520 0.7471 0.079 Uiso 0.361(8) 1 calc PR A 2
H21F H 0.6802 0.1929 0.7688 0.079 Uiso 0.361(8) 1 calc PR A 2
C22' C 0.4392(7) 0.2908(7) 0.6939(7) 0.046(3) Uani 0.361(8) 1 d PDU A 2
H22D H 0.3905 0.2360 0.6903 0.069 Uiso 0.361(8) 1 calc PR A 2
H22E H 0.4350 0.2949 0.6308 0.069 Uiso 0.361(8) 1 calc PR A 2
H22F H 0.4102 0.3419 0.7185 0.069 Uiso 0.361(8) 1 calc PR A 2
C23 C 0.7081(3) 0.3494(2) 0.6899(2) 0.0329(8) Uani 1 1 d . . .
H23 H 0.7046 0.2895 0.6621 0.039 Uiso 1 1 calc R A .
C24 C 0.7770(3) 0.4149(2) 0.6725(2) 0.0259(7) Uani 1 1 d . A .
C25 C 0.8463(3) 0.3889(2) 0.6114(2) 0.0337(8) Uani 1 1 d . . .
C26 C 0.9791(3) 0.4187(2) 0.6704(3) 0.0398(9) Uani 1 1 d . A .
H26A H 1.0220 0.4095 0.6294 0.060 Uiso 1 1 calc R . .
H26B H 1.0065 0.3838 0.7200 0.060 Uiso 1 1 calc R . .
H26C H 0.9931 0.4817 0.6993 0.060 Uiso 1 1 calc R . .
C27 C 0.8279(4) 0.2883(2) 0.5750(3) 0.0479(11) Uani 1 1 d . A .
H27A H 0.8713 0.2756 0.5348 0.072 Uiso 1 1 calc R . .
H27B H 0.7439 0.2668 0.5383 0.072 Uiso 1 1 calc R . .
H27C H 0.8570 0.2583 0.6286 0.072 Uiso 1 1 calc R . .
C28 C 0.8075(4) 0.4318(3) 0.5242(3) 0.0406(9) Uani 1 1 d . A .
H28A H 0.8474 0.4103 0.4837 0.061 Uiso 1 1 calc R . .
H28B H 0.8282 0.4964 0.5441 0.061 Uiso 1 1 calc R . .
H28C H 0.7222 0.4161 0.4891 0.061 Uiso 1 1 calc R . .
C29 C 0.7792(3) 0.5047(2) 0.7106(2) 0.0244(7) Uani 1 1 d . . .
C30 C 0.8858(3) 0.8820(2) 0.7093(2) 0.0291(8) Uani 1 1 d . . .
C31 C 0.8523(3) 0.9586(2) 0.6715(2) 0.0314(8) Uani 1 1 d . . .
C32 C 0.7213(3) 0.9703(2) 0.6267(3) 0.0425(10) Uani 1 1 d . . .
C33 C 0.6682(4) 0.9718(3) 0.7003(3) 0.0476(10) Uani 1 1 d . . .
H33A H 0.6733 0.9155 0.7226 0.071 Uiso 1 1 calc R . .
H33B H 0.5855 0.9800 0.6719 0.071 Uiso 1 1 calc R . .
H33C H 0.7117 1.0208 0.7537 0.071 Uiso 1 1 calc R . .
C34 C 0.6522(4) 0.8963(3) 0.5421(3) 0.0497(11) Uani 1 1 d . . .
H34A H 0.6800 0.9007 0.4919 0.074 Uiso 1 1 calc R . .
H34B H 0.5684 0.9016 0.5192 0.074 Uiso 1 1 calc R . .
H34C H 0.6638 0.8387 0.5609 0.074 Uiso 1 1 calc R . .
C35 C 0.7053(4) 1.0598(3) 0.5916(4) 0.0634(14) Uani 1 1 d . . .
H35A H 0.7452 1.1093 0.6452 0.095 Uiso 1 1 calc R . .
H35B H 0.6212 1.0641 0.5629 0.095 Uiso 1 1 calc R . .
H35C H 0.7394 1.0623 0.5448 0.095 Uiso 1 1 calc R . .
C36 C 0.9412(3) 1.0228(2) 0.6754(3) 0.0382(9) Uani 1 1 d . . .
H36 H 0.9177 1.0727 0.6480 0.046 Uiso 1 1 calc R . .
C37 C 1.0612(3) 1.0194(2) 0.7163(3) 0.0380(9) Uani 1 1 d D B .
C38 C 1.1522(3) 1.0902(2) 0.7135(3) 0.0506(11) Uani 1 1 d D . .
C39 C 1.0938(7) 1.1716(5) 0.6815(9) 0.056(4) Uani 0.430(10) 1 d PDU B 1
H39A H 1.0495 1.1584 0.6129 0.084 Uiso 0.430(10) 1 calc PR B 1
H39B H 1.1549 1.2231 0.6989 0.084 Uiso 0.430(10) 1 calc PR B 1
H39C H 1.0402 1.1848 0.7126 0.084 Uiso 0.430(10) 1 calc PR B 1
C40 C 1.2555(8) 1.1190(7) 0.8070(5) 0.067(4) Uani 0.430(10) 1 d PDU B 1
H40A H 1.2763 1.0672 0.8359 0.101 Uiso 0.430(10) 1 calc PR B 1
H40B H 1.2347 1.1620 0.8487 0.101 Uiso 0.430(10) 1 calc PR B 1
H40C H 1.3228 1.1464 0.7972 0.101 Uiso 0.430(10) 1 calc PR B 1
C41 C 1.1930(9) 1.0501(6) 0.6357(7) 0.057(3) Uani 0.430(10) 1 d PDU B 1
H41A H 1.2305 0.9982 0.6527 0.086 Uiso 0.430(10) 1 calc PR B 1
H41B H 1.2495 1.0946 0.6299 0.086 Uiso 0.430(10) 1 calc PR B 1
H41C H 1.1248 1.0323 0.5753 0.086 Uiso 0.430(10) 1 calc PR B 1
C39' C 1.1409(8) 1.1815(4) 0.7618(8) 0.079(3) Uani 0.570(10) 1 d PDU B 2
H39D H 1.1022 1.2157 0.7137 0.119 Uiso 0.570(10) 1 calc PR B 2
H39E H 1.2193 1.2134 0.8035 0.119 Uiso 0.570(10) 1 calc PR B 2
H39F H 1.0939 1.1735 0.7988 0.119 Uiso 0.570(10) 1 calc PR B 2
C40' C 1.1411(9) 1.0879(7) 0.6143(4) 0.080(4) Uani 0.570(10) 1 d PDU B 2
H40D H 1.2018 1.1325 0.6142 0.120 Uiso 0.570(10) 1 calc PR B 2
H40E H 1.0631 1.1006 0.5761 0.120 Uiso 0.570(10) 1 calc PR B 2
H40F H 1.1512 1.0289 0.5877 0.120 Uiso 0.570(10) 1 calc PR B 2
C41' C 1.2807(5) 1.0734(6) 0.7730(7) 0.064(3) Uani 0.570(10) 1 d PDU B 2
H41D H 1.2911 1.0137 0.7489 0.096 Uiso 0.570(10) 1 calc PR B 2
H41E H 1.2925 1.0788 0.8394 0.096 Uiso 0.570(10) 1 calc PR B 2
H41F H 1.3381 1.1174 0.7676 0.096 Uiso 0.570(10) 1 calc PR B 2
C42 C 1.0929(3) 0.9468(2) 0.7579(3) 0.0368(9) Uani 1 1 d . . .
H42 H 1.1740 0.9429 0.7895 0.044 Uiso 1 1 calc R B .
C43 C 1.0080(3) 0.8789(2) 0.7545(2) 0.0295(8) Uani 1 1 d . B .
C44 C 1.0488(3) 0.8129(2) 0.8109(2) 0.0291(8) Uani 1 1 d . . .
H44 H 1.1262 0.8260 0.8589 0.035 Uiso 1 1 calc R B .
C45 C 0.6165(3) 0.5932(2) 0.5116(3) 0.0408(9) Uani 1 1 d . . .
H45A H 0.5447 0.6072 0.4648 0.061 Uiso 1 1 calc R . .
H45B H 0.5995 0.5354 0.5264 0.061 Uiso 1 1 calc R . .
H45C H 0.6773 0.5912 0.4862 0.061 Uiso 1 1 calc R . .
C46 C 0.5611(3) 0.6901(3) 0.6170(3) 0.0412(9) Uani 1 1 d . . .
H46A H 0.5897 0.7455 0.6641 0.062 Uiso 1 1 calc R . .
H46B H 0.5285 0.6448 0.6419 0.062 Uiso 1 1 calc R . .
H46C H 0.4998 0.7002 0.5591 0.062 Uiso 1 1 calc R . .
C47 C 0.9947(3) 0.6600(3) 0.6085(3) 0.0412(9) Uani 1 1 d . . .
H47A H 0.9862 0.6219 0.5496 0.062 Uiso 1 1 calc R . .
H47B H 1.0152 0.6260 0.6592 0.062 Uiso 1 1 calc R . .
H47C H 1.0570 0.7104 0.6250 0.062 Uiso 1 1 calc R . .
C48 C 0.8474(4) 0.7368(3) 0.5156(3) 0.0448(10) Uani 1 1 d . . .
H48A H 0.9057 0.7887 0.5274 0.067 Uiso 1 1 calc R . .
H48B H 0.7711 0.7557 0.5066 0.067 Uiso 1 1 calc R . .
H48C H 0.8399 0.6956 0.4587 0.067 Uiso 1 1 calc R . .
N1 N 0.9882(2) 0.73756(17) 0.80126(19) 0.0258(6) Uani 1 1 d . A .
N2 N 0.7690(2) 0.68294(17) 0.80628(19) 0.0269(6) Uani 1 1 d . A .
N3 N 0.6577(2) 0.66050(18) 0.5965(2) 0.0313(7) Uani 1 1 d . A .
N4 N 0.8855(2) 0.69217(18) 0.59654(19) 0.0295(6) Uani 1 1 d . A .
O1 O 0.84376(19) 0.56883(14) 0.69670(15) 0.0272(5) Uani 1 1 d . A .
O2 O 0.80610(19) 0.81715(14) 0.70368(16) 0.0290(5) Uani 1 1 d . A .
V1 V 0.81598(5) 0.69067(4) 0.68424(4) 0.02581(17) Uani 1 1 d . . .

loop_
_atom_site_aniso_label
_atom_site_aniso_U_11
_atom_site_aniso_U_22
_atom_site_aniso_U_33
_atom_site_aniso_U_23
_atom_site_aniso_U_13
_atom_site_aniso_U_12
C1 0.0295(19) 0.0199(17) 0.034(2) 0.0087(15) 0.0024(15) -0.0045(14)
C2 0.033(2) 0.031(2) 0.040(2) 0.0097(17) 0.0031(17) 0.0024(16)
C3 0.046(2) 0.030(2) 0.046(3) 0.0124(19) -0.004(2) 0.0108(18)
C4 0.052(3) 0.034(2) 0.033(2) 0.0174(18) -0.0076(19) -0.0042(18)
C5 0.046(2) 0.031(2) 0.026(2) 0.0103(16) -0.0021(17) -0.0063(17)
C6 0.071(3) 0.048(3) 0.033(2) 0.017(2) 0.010(2) -0.007(2)
C7 0.037(2) 0.0223(17) 0.0271(19) 0.0085(14) 0.0021(15) -0.0027(14)
C8 0.048(2) 0.0237(18) 0.032(2) 0.0088(15) 0.0162(18) -0.0029(16)
C9 0.068(3) 0.0244(19) 0.032(2) 0.0064(16) 0.018(2) -0.0079(18)
C10 0.080(3) 0.037(2) 0.044(3) -0.004(2) 0.004(2) -0.015(2)
C11 0.079(3) 0.026(2) 0.042(2) -0.0009(18) 0.023(2) 0.002(2)
C12 0.077(3) 0.031(2) 0.047(3) 0.0050(19) 0.032(3) 0.014(2)
C13 0.049(2) 0.034(2) 0.046(2) 0.0114(18) 0.022(2) 0.0087(18)
C14 0.039(2) 0.0209(17) 0.035(2) 0.0080(14) 0.0203(17) 0.0013(15)
C15 0.035(2) 0.0283(18) 0.0276(18) 0.0097(15) 0.0136(16) 0.0022(15)
C16 0.0305(18) 0.0194(16) 0.0256(18) 0.0059(13) 0.0116(15) 0.0011(13)
C17 0.035(2) 0.0275(18) 0.0259(18) 0.0062(14) 0.0137(16) -0.0006(15)
C18 0.037(2) 0.0260(18) 0.0269(18) 0.0089(15) 0.0124(16) -0.0020(15)
C19 0.054(2) 0.0207(18) 0.040(2) 0.0042(16) 0.0233(19) -0.0048(16)
C20 0.063(5) 0.043(4) 0.063(5) 0.007(3) 0.031(4) -0.015(3)
C21 0.074(5) 0.038(4) 0.049(4) 0.019(3) 0.027(4) -0.009(3)
C22 0.061(5) 0.053(5) 0.050(4) 0.009(3) 0.022(3) -0.027(4)
C20' 0.045(6) 0.043(6) 0.031(5) 0.014(4) 0.016(5) -0.017(5)
C21' 0.067(7) 0.035(6) 0.061(7) 0.019(5) 0.029(6) -0.002(5)
C22' 0.039(6) 0.037(6) 0.055(7) 0.015(5) 0.011(5) -0.010(4)
C23 0.042(2) 0.0226(18) 0.0291(19) 0.0081(15) 0.0104(17) -0.0053(15)
C24 0.0310(18) 0.0290(18) 0.0232(17) 0.0081(14) 0.0151(15) 0.0073(14)
C25 0.048(2) 0.0236(18) 0.034(2) 0.0083(15) 0.0193(18) 0.0070(16)
C26 0.046(2) 0.036(2) 0.044(2) 0.0144(18) 0.021(2) 0.0172(18)
C27 0.077(3) 0.030(2) 0.051(3) 0.0080(19) 0.041(2) 0.009(2)
C28 0.048(2) 0.044(2) 0.034(2) 0.0117(18) 0.0199(19) 0.0051(18)
C29 0.0308(18) 0.0212(16) 0.0211(17) 0.0091(13) 0.0095(14) -0.0020(13)
C30 0.036(2) 0.0222(17) 0.0268(18) 0.0049(14) 0.0118(16) -0.0016(14)
C31 0.036(2) 0.0192(17) 0.037(2) 0.0075(15) 0.0115(17) 0.0040(15)
C32 0.040(2) 0.030(2) 0.057(3) 0.0259(19) 0.012(2) 0.0089(17)
C33 0.041(2) 0.032(2) 0.069(3) 0.017(2) 0.017(2) 0.0104(18)
C34 0.049(3) 0.048(3) 0.039(2) 0.017(2) 0.001(2) 0.009(2)
C35 0.069(3) 0.042(3) 0.076(3) 0.040(3) 0.013(3) 0.018(2)
C36 0.048(2) 0.031(2) 0.035(2) 0.0151(17) 0.0135(18) 0.0021(17)
C37 0.044(2) 0.0273(19) 0.047(2) 0.0141(17) 0.0228(19) -0.0056(16)
C38 0.053(3) 0.034(2) 0.072(3) 0.026(2) 0.030(2) -0.0078(19)
C39 0.057(6) 0.033(5) 0.080(7) 0.020(5) 0.031(5) -0.017(4)
C40 0.080(7) 0.052(7) 0.061(6) 0.016(5) 0.023(5) -0.027(5)
C41 0.055(6) 0.067(7) 0.065(7) 0.014(5) 0.041(5) -0.002(5)
C39' 0.073(6) 0.056(5) 0.102(8) 0.021(5) 0.030(5) -0.005(4)
C40' 0.074(6) 0.102(7) 0.072(6) 0.051(5) 0.030(5) -0.007(5)
C41' 0.059(5) 0.059(5) 0.069(6) 0.026(4) 0.019(4) -0.016(4)
C42 0.040(2) 0.0274(19) 0.042(2) 0.0109(17) 0.0149(18) -0.0042(16)
C43 0.0321(19) 0.0223(17) 0.035(2) 0.0114(15) 0.0129(16) -0.0010(14)
C44 0.0273(18) 0.0265(18) 0.0298(19) 0.0097(15) 0.0067(15) -0.0002(14)
C45 0.040(2) 0.035(2) 0.039(2) 0.0059(17) 0.0089(18) -0.0011(17)
C46 0.030(2) 0.044(2) 0.045(2) 0.0082(19) 0.0105(18) 0.0039(17)
C47 0.045(2) 0.044(2) 0.044(2) 0.0161(19) 0.025(2) 0.0099(19)
C48 0.060(3) 0.049(2) 0.031(2) 0.0195(19) 0.021(2) 0.002(2)
N1 0.0284(15) 0.0200(14) 0.0281(15) 0.0094(12) 0.0086(12) 0.0030(11)
N2 0.0293(15) 0.0198(14) 0.0307(16) 0.0067(12) 0.0117(13) -0.0020(11)
N3 0.0267(15) 0.0297(16) 0.0348(17) 0.0113(13) 0.0078(13) 0.0029(12)
N4 0.0290(15) 0.0275(15) 0.0339(17) 0.0121(13) 0.0127(13) 0.0025(12)
O1 0.0326(13) 0.0209(12) 0.0301(13) 0.0109(10) 0.0126(11) 0.0036(10)
O2 0.0287(13) 0.0221(12) 0.0375(14) 0.0099(10) 0.0136(11) 0.0010(10)
V1 0.0270(3) 0.0222(3) 0.0270(3) 0.0097(2) 0.0085(2) 0.0001(2)

loop_
_atom_type_symbol
_atom_type_description
_atom_type_scat_dispersion_real
_atom_type_scat_dispersion_imag
_atom_type_scat_source
C C 0.0033 0.0016 'International Tables Vol C Tables 4.2.6.8 and 6.1.1.4'
H H 0.0000 0.0000 'International Tables Vol C Tables 4.2.6.8 and 6.1.1.4'
N N 0.0061 0.0033 'International Tables Vol C Tables 4.2.6.8 and 6.1.1.4'
O O 0.0106 0.0060 'International Tables Vol C Tables 4.2.6.8 and 6.1.1.4'
V V 0.3005 0.5294 'International Tables Vol C Tables 4.2.6.8 and 6.1.1.4'

loop_
_geom_angle_atom_site_label_1
_geom_angle_atom_site_label_2
_geom_angle_atom_site_label_3
_geom_angle
_geom_angle_site_symmetry_1
_geom_angle_site_symmetry_3
_geom_angle_publ_flag
C7 C1 C2 122.2(3) . . ?
C7 C1 N1 117.8(3) . . ?
C2 C1 N1 119.9(3) . . ?
C1 C2 C3 117.8(4) . . ?
C1 C2 H2 121.1 . . ?
C3 C2 H2 121.1 . . ?
C4 C3 C2 121.0(4) . . ?
C4 C3 H3 119.5 . . ?
C2 C3 H3 119.5 . . ?
C3 C4 C5 121.3(3) . . ?
C3 C4 H4 119.4 . . ?
C5 C4 H4 119.4 . . ?
C4 C5 C7 119.0(4) . . ?
C4 C5 C6 118.8(3) . . ?
C7 C5 C6 122.2(4) . . ?
C5 C6 H6A 109.5 . . ?
C5 C6 H6B 109.5 . . ?
H6A C6 H6B 109.5 . . ?
C5 C6 H6C 109.5 . . ?
H6A C6 H6C 109.5 . . ?
H6B C6 H6C 109.5 . . ?
C1 C7 C5 118.5(3) . . ?
C1 C7 C8 119.7(3) . . ?
C5 C7 C8 121.7(3) . . ?
C9 C8 C14 118.7(3) . . ?
C9 C8 C7 122.0(3) . . ?
C14 C8 C7 119.3(3) . . ?
C11 C9 C8 119.1(4) . . ?
C11 C9 C10 119.6(4) . . ?
C8 C9 C10 121.3(4) . . ?
C9 C10 H10A 109.5 . . ?
C9 C10 H10B 109.5 . . ?
H10A C10 H10B 109.5 . . ?
C9 C10 H10C 109.5 . . ?
H10A C10 H10C 109.5 . . ?
H10B C10 H10C 109.5 . . ?
C12 C11 C9 121.3(4) . . ?
C12 C11 H11 119.4 . . ?
C9 C11 H11 119.4 . . ?
C11 C12 C13 120.4(4) . . ?
C11 C12 H12 119.8 . . ?
C13 C12 H12 119.8 . . ?
C14 C13 C12 118.5(4) . . ?
C14 C13 H13 120.7 . . ?
C12 C13 H13 120.7 . . ?
C13 C14 C8 121.9(3) . . ?
C13 C14 N2 120.5(3) . . ?
C8 C14 N2 117.5(3) . . ?
N2 C15 C16 125.8(3) . . ?
N2 C15 H15 117.1 . . ?
C16 C15 H15 117.1 . . ?
C29 C16 C17 120.9(3) . . ?
C29 C16 C15 121.8(3) . . ?
C17 C16 C15 116.6(3) . . ?
C18 C17 C16 121.6(3) . . ?
C18 C17 H17 119.2 . . ?
C16 C17 H17 119.2 . . ?
C17 C18 C23 116.5(3) . . ?
C17 C18 C19 122.4(3) . . ?
C23 C18 C19 121.1(3) . . ?
C22 C19 C20' 133.1(5) . . ?
C22 C19 C18 110.0(3) . . ?
C20' C19 C18 112.9(5) . . ?
C22 C19 C20 111.3(4) . . ?
C20' C19 C20 33.7(4) . . ?
C18 C19 C20 111.7(4) . . ?
C22 C19 C21' 66.7(5) . . ?
C20' C19 C21' 109.4(5) . . ?
C18 C19 C21' 115.1(5) . . ?
C20 C19 C21' 130.4(5) . . ?
C22 C19 C21 109.9(4) . . ?
C20' C19 C21 74.9(5) . . ?
C18 C19 C21 106.7(3) . . ?
C20 C19 C21 107.1(4) . . ?
C21' C19 C21 43.8(4) . . ?
C22 C19 C22' 40.9(4) . . ?
C20' C19 C22' 108.0(5) . . ?
C18 C19 C22' 105.6(4) . . ?
C20 C19 C22' 76.4(5) . . ?
C21' C19 C22' 105.3(5) . . ?
C21 C19 C22' 143.1(5) . . ?
C19 C20 H20A 109.5 . . ?
C19 C20 H20B 109.5 . . ?
C19 C20 H20C 109.5 . . ?
C19 C21 H21A 109.5 . . ?
C19 C21 H21B 109.5 . . ?
C19 C21 H21C 109.5 . . ?
C19 C22 H22A 109.5 . . ?
C19 C22 H22B 109.5 . . ?
C19 C22 H22C 109.5 . . ?
C19 C20' H20D 109.5 . . ?
C19 C20' H20E 109.5 . . ?
H20D C20' H20E 109.5 . . ?
C19 C20' H20F 109.5 . . ?
H20D C20' H20F 109.5 . . ?
H20E C20' H20F 109.5 . . ?
C19 C21' H21D 109.5 . . ?
C19 C21' H21E 109.5 . . ?
H21D C21' H21E 109.5 . . ?
C19 C21' H21F 109.5 . . ?
H21D C21' H21F 109.5 . . ?
H21E C21' H21F 109.5 . . ?
C19 C22' H22D 109.5 . . ?
C19 C22' H22E 109.5 . . ?
H22D C22' H22E 109.5 . . ?
C19 C22' H22F 109.5 . . ?
H22D C22' H22F 109.5 . . ?
H22E C22' H22F 109.5 . . ?
C24 C23 C18 124.3(3) . . ?
C24 C23 H23 117.8 . . ?
C18 C23 H23 117.8 . . ?
C23 C24 C29 118.4(3) . . ?
C23 C24 C25 120.0(3) . . ?
C29 C24 C25 121.6(3) . . ?
C28 C25 C27 106.6(3) . . ?
C28 C25 C26 109.5(3) . . ?
C27 C25 C26 107.3(3) . . ?
C28 C25 C24 110.9(3) . . ?
C27 C25 C24 112.8(3) . . ?
C26 C25 C24 109.6(3) . . ?
C25 C26 H26A 109.5 . . ?
C25 C26 H26B 109.5 . . ?
H26A C26 H26B 109.5 . . ?
C25 C26 H26C 109.5 . . ?
H26A C26 H26C 109.5 . . ?
H26B C26 H26C 109.5 . . ?
C25 C27 H27A 109.5 . . ?
C25 C27 H27B 109.5 . . ?
H27A C27 H27B 109.5 . . ?
C25 C27 H27C 109.5 . . ?
H27A C27 H27C 109.5 . . ?
H27B C27 H27C 109.5 . . ?
C25 C28 H28A 109.5 . . ?
C25 C28 H28B 109.5 . . ?
H28A C28 H28B 109.5 . . ?
C25 C28 H28C 109.5 . . ?
H28A C28 H28C 109.5 . . ?
H28B C28 H28C 109.5 . . ?
O1 C29 C16 121.2(3) . . ?
O1 C29 C24 120.5(3) . . ?
C16 C29 C24 118.2(3) . . ?
O2 C30 C43 121.5(3) . . ?
O2 C30 C31 121.1(3) . . ?
C43 C30 C31 117.4(3) . . ?
C36 C31 C30 118.1(3) . . ?
C36 C31 C32 121.0(3) . . ?
C30 C31 C32 120.9(3) . . ?
C34 C32 C33 110.0(3) . . ?
C34 C32 C31 111.1(3) . . ?
C33 C32 C31 109.7(3) . . ?
C34 C32 C35 107.3(3) . . ?
C33 C32 C35 106.5(3) . . ?
C31 C32 C35 112.1(3) . . ?
C32 C33 H33A 109.5 . . ?
C32 C33 H33B 109.5 . . ?
H33A C33 H33B 109.5 . . ?
C32 C33 H33C 109.5 . . ?
H33A C33 H33C 109.5 . . ?
H33B C33 H33C 109.5 . . ?
C32 C34 H34A 109.5 . . ?
C32 C34 H34B 109.5 . . ?
H34A C34 H34B 109.5 . . ?
C32 C34 H34C 109.5 . . ?
H34A C34 H34C 109.5 . . ?
H34B C34 H34C 109.5 . . ?
C32 C35 H35A 109.5 . . ?
C32 C35 H35B 109.5 . . ?
H35A C35 H35B 109.5 . . ?
C32 C35 H35C 109.5 . . ?
H35A C35 H35C 109.5 . . ?
H35B C35 H35C 109.5 . . ?
C37 C36 C31 125.2(3) . . ?
C37 C36 H36 117.4 . . ?
C31 C36 H36 117.4 . . ?
C42 C37 C36 116.0(3) . . ?
C42 C37 C38 122.1(3) . . ?
C36 C37 C38 121.9(3) . . ?
C40' C38 C40 131.8(6) . . ?
C40' C38 C37 110.7(4) . . ?
C40 C38 C37 112.4(4) . . ?
C40' C38 C39' 113.0(5) . . ?
C40 C38 C39' 71.0(5) . . ?
C37 C38 C39' 109.6(4) . . ?
C40' C38 C39 73.2(5) . . ?
C40 C38 C39 110.1(4) . . ?
C37 C38 C39 110.1(4) . . ?
C39' C38 C39 43.4(4) . . ?
C40' C38 C41 34.5(4) . . ?
C40 C38 C41 110.6(4) . . ?
C37 C38 C41 106.9(4) . . ?
C39' C38 C41 139.2(5) . . ?
C39 C38 C41 106.4(4) . . ?
C40' C38 C41' 107.6(5) . . ?
C40 C38 C41' 36.2(4) . . ?
C37 C38 C41' 110.4(3) . . ?
C39' C38 C41' 105.5(5) . . ?
C39 C38 C41' 135.9(5) . . ?
C41 C38 C41' 77.5(5) . . ?
C38 C39 H39A 109.5 . . ?
C38 C39 H39B 109.5 . . ?
C38 C39 H39C 109.5 . . ?
C38 C40 H40A 109.5 . . ?
C38 C40 H40B 109.5 . . ?
C38 C40 H40C 109.5 . . ?
C38 C41 H41A 109.5 . . ?
C38 C41 H41B 109.5 . . ?
C38 C41 H41C 109.5 . . ?
C38 C39' H39D 109.5 . . ?
C38 C39' H39E 109.5 . . ?
H39D C39' H39E 109.5 . . ?
C38 C39' H39F 109.5 . . ?
H39D C39' H39F 109.5 . . ?
H39E C39' H39F 109.5 . . ?
C38 C40' H40D 109.5 . . ?
C38 C40' H40E 109.5 . . ?
H40D C40' H40E 109.5 . . ?
C38 C40' H40F 109.5 . . ?
H40D C40' H40F 109.5 . . ?
H40E C40' H40F 109.5 . . ?
C38 C41' H41D 109.5 . . ?
C38 C41' H41E 109.5 . . ?
H41D C41' H41E 109.5 . . ?
C38 C41' H41F 109.5 . . ?
H41D C41' H41F 109.5 . . ?
H41E C41' H41F 109.5 . . ?
C37 C42 C43 121.6(3) . . ?
C37 C42 H42 119.2 . . ?
C43 C42 H42 119.2 . . ?
C42 C43 C30 121.4(3) . . ?
C42 C43 C44 117.5(3) . . ?
C30 C43 C44 120.4(3) . . ?
N1 C44 C43 125.0(3) . . ?
N1 C44 H44 117.5 . . ?
C43 C44 H44 117.5 . . ?
N3 C45 H45A 109.5 . . ?
N3 C45 H45B 109.5 . . ?
H45A C45 H45B 109.5 . . ?
N3 C45 H45C 109.5 . . ?
H45A C45 H45C 109.5 . . ?
H45B C45 H45C 109.5 . . ?
N3 C46 H46A 109.5 . . ?
N3 C46 H46B 109.5 . . ?
H46A C46 H46B 109.5 . . ?
N3 C46 H46C 109.5 . . ?
H46A C46 H46C 109.5 . . ?
H46B C46 H46C 109.5 . . ?
N4 C47 H47A 109.5 . . ?
N4 C47 H47B 109.5 . . ?
H47A C47 H47B 109.5 . . ?
N4 C47 H47C 109.5 . . ?
H47A C47 H47C 109.5 . . ?
H47B C47 H47C 109.5 . . ?
N4 C48 H48A 109.5 . . ?
N4 C48 H48B 109.5 . . ?
H48A C48 H48B 109.5 . . ?
N4 C48 H48C 109.5 . . ?
H48A C48 H48C 109.5 . . ?
H48B C48 H48C 109.5 . . ?
C44 N1 C1 116.8(3) . . ?
C44 N1 V1 122.1(2) . . ?
C1 N1 V1 120.74(19) . . ?
C15 N2 C14 116.8(3) . . ?
C15 N2 V1 123.3(2) . . ?
C14 N2 V1 119.15(19) . . ?
C45 N3 C46 111.7(3) . . ?
C45 N3 V1 124.8(2) . . ?
C46 N3 V1 122.4(2) . . ?
C47 N4 C48 110.5(3) . . ?
C47 N4 V1 123.3(2) . . ?
C48 N4 V1 125.7(2) . . ?
C29 O1 V1 129.7(2) . . ?
C30 O2 V1 126.5(2) . . ?
N4 V1 N3 97.47(12) . . ?
N4 V1 O2 95.95(10) . . ?
N3 V1 O2 92.95(11) . . ?
N4 V1 O1 92.33(10) . . ?
N3 V1 O1 96.27(11) . . ?
O2 V1 O1 166.71(10) . . ?
N4 V1 N1 90.51(12) . . ?
N3 V1 N1 170.67(12) . . ?
O2 V1 N1 81.37(10) . . ?
O1 V1 N1 88.18(10) . . ?
N4 V1 N2 168.41(11) . . ?
N3 V1 N2 92.98(11) . . ?
O2 V1 N2 88.46(9) . . ?
O1 V1 N2 81.54(9) . . ?
N1 V1 N2 79.54(10) . . ?

loop_
_geom_bond_atom_site_label_1
_geom_bond_atom_site_label_2
_geom_bond_distance
_geom_bond_site_symmetry_2
_geom_bond_publ_flag
C1 C7 1.383(5) . ?
C1 C2 1.397(5) . ?
C1 N1 1.443(4) . ?
C2 C3 1.401(5) . ?
C2 H2 0.9500 . ?
C3 C4 1.350(6) . ?
C3 H3 0.9500 . ?
C4 C5 1.404(6) . ?
C4 H4 0.9500 . ?
C5 C7 1.406(4) . ?
C5 C6 1.501(6) . ?
C6 H6A 0.9800 . ?
C6 H6B 0.9800 . ?
C6 H6C 0.9800 . ?
C7 C8 1.504(5) . ?
C8 C9 1.399(5) . ?
C8 C14 1.401(5) . ?
C9 C11 1.393(6) . ?
C9 C10 1.508(6) . ?
C10 H10A 0.9800 . ?
C10 H10B 0.9800 . ?
C10 H10C 0.9800 . ?
C11 C12 1.374(6) . ?
C11 H11 0.9500 . ?
C12 C13 1.395(5) . ?
C12 H12 0.9500 . ?
C13 C14 1.379(5) . ?
C13 H13 0.9500 . ?
C14 N2 1.441(4) . ?
C15 N2 1.285(4) . ?
C15 C16 1.438(5) . ?
C15 H15 0.9500 . ?
C16 C29 1.407(4) . ?
C16 C17 1.414(4) . ?
C17 C18 1.380(5) . ?
C17 H17 0.9500 . ?
C18 C23 1.400(5) . ?
C18 C19 1.533(4) . ?
C19 C22 1.492(6) . ?
C19 C20' 1.510(7) . ?
C19 C20 1.540(6) . ?
C19 C21' 1.549(7) . ?
C19 C21 1.559(5) . ?
C19 C22' 1.577(7) . ?
C20 H20A 0.9800 . ?
C20 H20B 0.9800 . ?
C20 H20C 0.9800 . ?
C21 H21A 0.9800 . ?
C21 H21B 0.9800 . ?
C21 H21C 0.9800 . ?
C22 H22A 0.9800 . ?
C22 H22B 0.9800 . ?
C22 H22C 0.9800 . ?
C20' H20D 0.9800 . ?
C20' H20E 0.9800 . ?
C20' H20F 0.9800 . ?
C21' H21D 0.9800 . ?
C21' H21E 0.9800 . ?
C21' H21F 0.9800 . ?
C22' H22D 0.9800 . ?
C22' H22E 0.9800 . ?
C22' H22F 0.9800 . ?
C23 C24 1.395(4) . ?
C23 H23 0.9500 . ?
C24 C29 1.417(4) . ?
C24 C25 1.545(5) . ?
C25 C28 1.532(4) . ?
C25 C27 1.538(5) . ?
C25 C26 1.542(5) . ?
C26 H26A 0.9800 . ?
C26 H26B 0.9800 . ?
C26 H26C 0.9800 . ?
C27 H27A 0.9800 . ?
C27 H27B 0.9800 . ?
C27 H27C 0.9800 . ?
C28 H28A 0.9800 . ?
C28 H28B 0.9800 . ?
C28 H28C 0.9800 . ?
C29 O1 1.319(3) . ?
C30 O2 1.318(4) . ?
C30 C43 1.419(5) . ?
C30 C31 1.421(4) . ?
C31 C36 1.399(5) . ?
C31 C32 1.546(5) . ?
C32 C34 1.520(6) . ?
C32 C33 1.528(6) . ?
C32 C35 1.560(4) . ?
C33 H33A 0.9800 . ?
C33 H33B 0.9800 . ?
C33 H33C 0.9800 . ?
C34 H34A 0.9800 . ?
C34 H34B 0.9800 . ?
C34 H34C 0.9800 . ?
C35 H35A 0.9800 . ?
C35 H35B 0.9800 . ?
C35 H35C 0.9800 . ?
C36 C37 1.391(5) . ?
C36 H36 0.9500 . ?
C37 C42 1.389(4) . ?
C37 C38 1.525(4) . ?
C38 C40' 1.497(6) . ?
C38 C40 1.505(5) . ?
C38 C39' 1.539(6) . ?
C38 C39 1.554(5) . ?
C38 C41 1.554(5) . ?
C38 C41' 1.578(6) . ?
C39 H39A 0.9800 . ?
C39 H39B 0.9800 . ?
C39 H39C 0.9800 . ?
C40 H40A 0.9800 . ?
C40 H40B 0.9800 . ?
C40 H40C 0.9800 . ?
C41 H41A 0.9800 . ?
C41 H41B 0.9800 . ?
C41 H41C 0.9800 . ?
C39' H39D 0.9800 . ?
C39' H39E 0.9800 . ?
C39' H39F 0.9800 . ?
C40' H40D 0.9800 . ?
C40' H40E 0.9800 . ?
C40' H40F 0.9800 . ?
C41' H41D 0.9800 . ?
C41' H41E 0.9800 . ?
C41' H41F 0.9800 . ?
C42 C43 1.405(4) . ?
C42 H42 0.9500 . ?
C43 C44 1.443(4) . ?
C44 N1 1.288(4) . ?
C44 H44 0.9500 . ?
C45 N3 1.443(5) . ?
C45 H45A 0.9800 . ?
C45 H45B 0.9800 . ?
C45 H45C 0.9800 . ?
C46 N3 1.447(4) . ?
C46 H46A 0.9800 . ?
C46 H46B 0.9800 . ?
C46 H46C 0.9800 . ?
C47 N4 1.438(4) . ?
C47 H47A 0.9800 . ?
C47 H47B 0.9800 . ?
C47 H47C 0.9800 . ?
C48 N4 1.468(4) . ?
C48 H48A 0.9800 . ?
C48 H48B 0.9800 . ?
C48 H48C 0.9800 . ?
N1 V1 2.195(3) . ?
N2 V1 2.214(3) . ?
N3 V1 1.891(3) . ?
N4 V1 1.880(3) . ?
O1 V1 1.963(2) . ?
O2 V1 1.951(2) . ?

loop_
_geom_torsion_atom_site_label_1
_geom_torsion_atom_site_label_2
_geom_torsion_atom_site_label_3
_geom_torsion_atom_site_label_4
_geom_torsion
_geom_torsion_site_symmetry_1
_geom_torsion_site_symmetry_2
_geom_torsion_site_symmetry_3
_geom_torsion_site_symmetry_4
_geom_torsion_publ_flag
C7 C1 C2 C3 2.9(5) . . . . ?
N1 C1 C2 C3 -176.6(3) . . . . ?
C1 C2 C3 C4 0.4(6) . . . . ?
C2 C3 C4 C5 -1.5(6) . . . . ?
C3 C4 C5 C7 -0.6(6) . . . . ?
C3 C4 C5 C6 178.9(4) . . . . ?
C2 C1 C7 C5 -5.0(5) . . . . ?
N1 C1 C7 C5 174.5(3) . . . . ?
C2 C1 C7 C8 178.6(3) . . . . ?
N1 C1 C7 C8 -1.9(5) . . . . ?
C4 C5 C7 C1 3.8(5) . . . . ?
C6 C5 C7 C1 -175.8(3) . . . . ?
C4 C5 C7 C8 -179.9(3) . . . . ?
C6 C5 C7 C8 0.5(6) . . . . ?
C1 C7 C8 C9 -112.4(4) . . . . ?
C5 C7 C8 C9 71.3(5) . . . . ?
C1 C7 C8 C14 66.2(4) . . . . ?
C5 C7 C8 C14 -110.1(4) . . . . ?
C14 C8 C9 C11 2.8(5) . . . . ?
C7 C8 C9 C11 -178.6(3) . . . . ?
C14 C8 C9 C10 -175.3(3) . . . . ?
C7 C8 C9 C10 3.3(5) . . . . ?
C8 C9 C11 C12 0.7(6) . . . . ?
C10 C9 C11 C12 178.9(4) . . . . ?
C9 C11 C12 C13 -3.1(6) . . . . ?
C11 C12 C13 C14 1.9(6) . . . . ?
C12 C13 C14 C8 1.7(5) . . . . ?
C12 C13 C14 N2 -174.6(3) . . . . ?
C9 C8 C14 C13 -4.1(5) . . . . ?
C7 C8 C14 C13 177.3(3) . . . . ?
C9 C8 C14 N2 172.3(3) . . . . ?
C7 C8 C14 N2 -6.3(4) . . . . ?
N2 C15 C16 C29 21.1(5) . . . . ?
N2 C15 C16 C17 -168.3(3) . . . . ?
C29 C16 C17 C18 -1.7(5) . . . . ?
C15 C16 C17 C18 -172.3(3) . . . . ?
C16 C17 C18 C23 2.2(5) . . . . ?
C16 C17 C18 C19 -178.5(3) . . . . ?
C17 C18 C19 C22 121.5(5) . . . . ?
C23 C18 C19 C22 -59.2(5) . . . . ?
C17 C18 C19 C20' -39.1(6) . . . . ?
C23 C18 C19 C20' 140.3(6) . . . . ?
C17 C18 C19 C20 -2.6(5) . . . . ?
C23 C18 C19 C20 176.7(4) . . . . ?
C17 C18 C19 C21' -165.6(6) . . . . ?
C23 C18 C19 C21' 13.7(6) . . . . ?
C17 C18 C19 C21 -119.4(4) . . . . ?
C23 C18 C19 C21 60.0(5) . . . . ?
C17 C18 C19 C22' 78.7(6) . . . . ?
C23 C18 C19 C22' -101.9(6) . . . . ?
C17 C18 C23 C24 -0.1(5) . . . . ?
C19 C18 C23 C24 -179.5(3) . . . . ?
C18 C23 C24 C29 -2.4(5) . . . . ?
C18 C23 C24 C25 178.9(3) . . . . ?
C23 C24 C25 C28 120.0(3) . . . . ?
C29 C24 C25 C28 -58.7(4) . . . . ?
C23 C24 C25 C27 0.6(5) . . . . ?
C29 C24 C25 C27 -178.1(3) . . . . ?
C23 C24 C25 C26 -118.9(3) . . . . ?
C29 C24 C25 C26 62.4(4) . . . . ?
C17 C16 C29 O1 -177.6(3) . . . . ?
C15 C16 C29 O1 -7.5(5) . . . . ?
C17 C16 C29 C24 -0.9(5) . . . . ?
C15 C16 C29 C24 169.2(3) . . . . ?
C23 C24 C29 O1 179.5(3) . . . . ?
C25 C24 C29 O1 -1.8(5) . . . . ?
C23 C24 C29 C16 2.8(5) . . . . ?
C25 C24 C29 C16 -178.5(3) . . . . ?
O2 C30 C31 C36 -176.6(3) . . . . ?
C43 C30 C31 C36 4.3(5) . . . . ?
O2 C30 C31 C32 2.9(5) . . . . ?
C43 C30 C31 C32 -176.2(3) . . . . ?
C36 C31 C32 C34 118.5(4) . . . . ?
C30 C31 C32 C34 -61.0(4) . . . . ?
C36 C31 C32 C33 -119.7(4) . . . . ?
C30 C31 C32 C33 60.8(4) . . . . ?
C36 C31 C32 C35 -1.6(5) . . . . ?
C30 C31 C32 C35 178.9(3) . . . . ?
C30 C31 C36 C37 -2.2(6) . . . . ?
C32 C31 C36 C37 178.3(4) . . . . ?
C31 C36 C37 C42 -1.6(6) . . . . ?
C31 C36 C37 C38 177.1(4) . . . . ?
C42 C37 C38 C40' 112.6(6) . . . . ?
C36 C37 C38 C40' -66.1(6) . . . . ?
C42 C37 C38 C40 -45.3(7) . . . . ?
C36 C37 C38 C40 136.0(6) . . . . ?
C42 C37 C38 C39' -122.2(6) . . . . ?
C36 C37 C38 C39' 59.2(6) . . . . ?
C42 C37 C38 C39 -168.5(6) . . . . ?
C36 C37 C38 C39 12.9(6) . . . . ?
C42 C37 C38 C41 76.3(6) . . . . ?
C36 C37 C38 C41 -102.4(6) . . . . ?
C42 C37 C38 C41' -6.4(6) . . . . ?
C36 C37 C38 C41' 175.0(5) . . . . ?
C36 C37 C42 C43 3.1(5) . . . . ?
C38 C37 C42 C43 -175.6(3) . . . . ?
C37 C42 C43 C30 -0.8(6) . . . . ?
C37 C42 C43 C44 -171.4(3) . . . . ?
O2 C30 C43 C42 178.0(3) . . . . ?
C31 C30 C43 C42 -3.0(5) . . . . ?
O2 C30 C43 C44 -11.7(5) . . . . ?
C31 C30 C43 C44 167.3(3) . . . . ?
C42 C43 C44 N1 -164.6(4) . . . . ?
C30 C43 C44 N1 24.7(5) . . . . ?
C43 C44 N1 C1 -165.7(3) . . . . ?
C43 C44 N1 V1 7.0(5) . . . . ?
C7 C1 N1 C44 88.9(4) . . . . ?
C2 C1 N1 C44 -91.6(4) . . . . ?
C7 C1 N1 V1 -83.9(3) . . . . ?
C2 C1 N1 V1 95.7(3) . . . . ?
C16 C15 N2 C14 -166.1(3) . . . . ?
C16 C15 N2 V1 3.9(5) . . . . ?
C13 C14 N2 C15 -96.0(4) . . . . ?
C8 C14 N2 C15 87.5(4) . . . . ?
C13 C14 N2 V1 93.6(3) . . . . ?
C8 C14 N2 V1 -82.9(3) . . . . ?
C16 C29 O1 V1 -35.4(4) . . . . ?
C24 C29 O1 V1 148.0(3) . . . . ?
C43 C30 O2 V1 -37.0(4) . . . . ?
C31 C30 O2 V1 144.0(3) . . . . ?
C47 N4 V1 N3 -141.8(3) . . . . ?
C48 N4 V1 N3 47.7(3) . . . . ?
C47 N4 V1 O2 124.4(3) . . . . ?
C48 N4 V1 O2 -46.1(3) . . . . ?
C47 N4 V1 O1 -45.2(3) . . . . ?
C48 N4 V1 O1 144.3(3) . . . . ?
C47 N4 V1 N1 43.0(3) . . . . ?
C48 N4 V1 N1 -127.5(3) . . . . ?
C47 N4 V1 N2 12.5(7) . . . . ?
C48 N4 V1 N2 -158.0(5) . . . . ?
C45 N3 V1 N4 44.1(3) . . . . ?
C46 N3 V1 N4 -148.8(3) . . . . ?
C45 N3 V1 O2 140.5(3) . . . . ?
C46 N3 V1 O2 -52.4(3) . . . . ?
C45 N3 V1 O1 -49.1(3) . . . . ?
C46 N3 V1 O1 118.0(3) . . . . ?
C45 N3 V1 N1 -167.3(5) . . . . ?
C46 N3 V1 N1 -0.2(8) . . . . ?
C45 N3 V1 N2 -130.9(3) . . . . ?
C46 N3 V1 N2 36.2(3) . . . . ?
C30 O2 V1 N4 -39.3(3) . . . . ?
C30 O2 V1 N3 -137.2(3) . . . . ?
C30 O2 V1 O1 88.9(5) . . . . ?
C30 O2 V1 N1 50.3(3) . . . . ?
C30 O2 V1 N2 129.9(3) . . . . ?
C29 O1 V1 N4 -145.6(3) . . . . ?
C29 O1 V1 N3 -47.8(3) . . . . ?
C29 O1 V1 O2 85.9(5) . . . . ?
C29 O1 V1 N1 124.0(3) . . . . ?
C29 O1 V1 N2 44.3(2) . . . . ?
C44 N1 V1 N4 61.5(3) . . . . ?
C1 N1 V1 N4 -126.2(3) . . . . ?
C44 N1 V1 N3 -87.4(7) . . . . ?
C1 N1 V1 N3 84.9(7) . . . . ?
C44 N1 V1 O2 -34.5(3) . . . . ?
C1 N1 V1 O2 137.9(3) . . . . ?
C44 N1 V1 O1 153.8(3) . . . . ?
C1 N1 V1 O1 -33.9(2) . . . . ?
C44 N1 V1 N2 -124.5(3) . . . . ?
C1 N1 V1 N2 47.9(2) . . . . ?
C15 N2 V1 N4 -85.9(6) . . . . ?
C14 N2 V1 N4 83.8(6) . . . . ?
C15 N2 V1 N3 68.6(3) . . . . ?
C14 N2 V1 N3 -121.7(2) . . . . ?
C15 N2 V1 O2 161.5(3) . . . . ?
C14 N2 V1 O2 -28.8(2) . . . . ?
C15 N2 V1 O1 -27.3(3) . . . . ?
C14 N2 V1 O1 142.4(2) . . . . ?
C15 N2 V1 N1 -117.0(3) . . . . ?
C14 N2 V1 N1 52.7(2) . . . . ?

loop_
_platon_squeeze_void_nr
_platon_squeeze_void_average_x
_platon_squeeze_void_average_y
_platon_squeeze_void_average_z
_platon_squeeze_void_volume
_platon_squeeze_void_count_electrons
_platon_squeeze_void_content
1 0.500 0.826 1.000 668 164 ' '
